data_7030642
loop_
_publ_author_name
'Armbruster, Felix'
'Fern\'andez, Ignacio'
'Breher, Frank'

_publ_section_title
;
 Syntheses, structures, and reactivity of poly(pyrazolyl)silanes,
 -disilanes, and the ambidentate \k1Si/\k3N-coordinating
 tris(3,5-dimethylpyrazolyl)silanide ligand [Si(3,5-Me2pz)3]&#x2212; (MeTpsd)
;
_journal_coden_ASTM DTARAF
_journal_issue 29
_journal_name_full 'Dalton Transactions'
_journal_page_first 5612
_journal_page_last 5626
_journal_paper_doi 10.1039/b906333a
_journal_year 2009
_chemical_formula_moiety 'C19 H29 Li N6 O Si'
_chemical_formula_sum 'C19 H29 Li N6 O Si'
_chemical_formula_weight 392.51
_space_group_IT_number 14
_symmetry_cell_setting monoclinic
_symmetry_space_group_name_Hall '-P 2yn'
_symmetry_space_group_name_H-M 'P 1 21/n 1'
_atom_sites_solution_hydrogens geom
_atom_sites_solution_primary direct
_atom_sites_solution_secondary difmap
_audit_creation_method SHELXL-97
_cell_angle_alpha 90.00
_cell_angle_beta 95.99(3)
_cell_angle_gamma 90.00
_cell_formula_units_Z 4
_cell_length_a 7.908(2)
_cell_length_b 14.520(3)
_cell_length_c 18.629(4)
_cell_measurement_reflns_used 14395
_cell_measurement_temperature 150(2)
_cell_measurement_theta_max 25.00
_cell_measurement_theta_min 3.82
_cell_volume 2127.4(8)
_computing_cell_refinement 'CrysAlis Red'
_computing_data_collection 'CrysAlis CCD'
_computing_data_reduction 'CrysAlis Red'
_computing_molecular_graphics 'Ortep 32'
_computing_publication_material 'Bruker SHELXTL'
_computing_structure_refinement 'Bruker SHELXTL'
_computing_structure_solution 'Bruker SHELXTL'
_diffrn_ambient_temperature 150(2)
_diffrn_measured_fraction_theta_full 0.987
_diffrn_measured_fraction_theta_max 0.987
_diffrn_measurement_device_type 'Stoe Stadi 4 with CCD'
_diffrn_measurement_method 'omega scans'
_diffrn_radiation_monochromator graphite
_diffrn_radiation_source 'fine-focus sealed tube'
_diffrn_radiation_type MoK\a
_diffrn_radiation_wavelength 0.71073
_diffrn_reflns_av_R_equivalents 0.1423
_diffrn_reflns_av_sigmaI/netI 0.1231
_diffrn_reflns_limit_h_max 8
_diffrn_reflns_limit_h_min -9
_diffrn_reflns_limit_k_max 17
_diffrn_reflns_limit_k_min -17
_diffrn_reflns_limit_l_max 21
_diffrn_reflns_limit_l_min -22
_diffrn_reflns_number 14395
_diffrn_reflns_theta_full 25.00
_diffrn_reflns_theta_max 25.00
_diffrn_reflns_theta_min 3.82
_exptl_absorpt_coefficient_mu 0.131
_exptl_absorpt_correction_type none
_exptl_crystal_colour colourless
_exptl_crystal_density_diffrn 1.226
_exptl_crystal_density_method 'not measured'
_exptl_crystal_description 'irregular shaped crystal'
_exptl_crystal_F_000 840
_exptl_crystal_size_max 0.20
_exptl_crystal_size_mid 0.05
_exptl_crystal_size_min 0.05
_refine_diff_density_max 0.315
_refine_diff_density_min -0.245
_refine_diff_density_rms 0.062
_refine_ls_extinction_method none
_refine_ls_goodness_of_fit_ref 1.306
_refine_ls_hydrogen_treatment constr
_refine_ls_matrix_type full
_refine_ls_number_parameters 259
_refine_ls_number_reflns 3704
_refine_ls_number_restraints 0
_refine_ls_restrained_S_all 1.306
_refine_ls_R_factor_all 0.1748
_refine_ls_R_factor_gt 0.1338
_refine_ls_shift/su_max 0.000
_refine_ls_shift/su_mean 0.000
_refine_ls_structure_factor_coef Fsqd
_refine_ls_weighting_details 'calc w=1/[\s^2^(Fo^2^)+(0.0518P)^2^+1.6948P] where P=(Fo^2^+2Fc^2^)/3'
_refine_ls_weighting_scheme calc
_refine_ls_wR_factor_gt 0.2015
_refine_ls_wR_factor_ref 0.2197
_reflns_number_gt 2767
_reflns_number_total 3704
_reflns_threshold_expression >2sigma(I)
_cod_duplicate_entry 7001725
_cod_data_source_file b906333a.txt
_cod_data_source_block LiTpsd
_cod_original_sg_symbol_H-M P21/n
_cod_database_code 7030642

loop_
_symmetry_equiv_pos_as_xyz
'x, y, z'
'-x+1/2, y+1/2, -z+1/2'
'-x, -y, -z'
'x-1/2, -y-1/2, z-1/2'

loop_
_atom_site_label
_atom_site_type_symbol
_atom_site_fract_x
_atom_site_fract_y
_atom_site_fract_z
_atom_site_U_iso_or_equiv
_atom_site_adp_type
_atom_site_occupancy
_atom_site_symmetry_multiplicity
_atom_site_calc_flag
_atom_site_refinement_flags
Si1 Si 0.0299(2) 0.78986(10) 0.03793(8) 0.0323(4) Uani 1 1 d .
N5 N -0.0580(5) 0.8177(3) 0.1232(2) 0.0295(11) Uani 1 1 d .
O1 O 0.0371(5) 0.5350(2) 0.23854(19) 0.0348(10) Uani 1 1 d .
N6 N -0.0710(5) 0.7580(3) 0.1803(2) 0.0291(11) Uani 1 1 d .
N2 N 0.2497(6) 0.6742(3) 0.1319(2) 0.0313(11) Uani 1 1 d .
N3 N -0.0919(5) 0.6838(3) 0.0181(2) 0.0284(11) Uani 1 1 d .
N1 N 0.2305(5) 0.7373(3) 0.0764(2) 0.0280(10) Uani 1 1 d .
N4 N -0.0995(5) 0.6084(3) 0.0642(2) 0.0295(11) Uani 1 1 d .
C23 C -0.1993(6) 0.5478(3) 0.0275(3) 0.0303(13) Uani 1 1 d .
C21 C -0.1885(7) 0.6665(4) -0.0452(3) 0.0335(14) Uani 1 1 d .
C33 C -0.1473(7) 0.8051(3) 0.2290(3) 0.0304(13) Uani 1 1 d .
C11 C 0.3853(7) 0.7574(4) 0.0549(3) 0.0311(13) Uani 1 1 d .
C100 C 0.0820(7) 0.4431(4) 0.2182(3) 0.0390(15) Uani 1 1 d .
H10A H 0.1496 0.4451 0.1764 0.047 Uiso 1 1 calc R
H10B H -0.0216 0.4061 0.2049 0.047 Uiso 1 1 calc R
C31 C -0.1271(7) 0.9008(3) 0.1386(3) 0.0307(13) Uani 1 1 d .
C13 C 0.4149(7) 0.6578(3) 0.1437(3) 0.0330(14) Uani 1 1 d .
C32 C -0.1823(7) 0.8948(4) 0.2049(3) 0.0344(14) Uani 1 1 d .
H32A H -0.2345 0.9422 0.2300 0.041 Uiso 1 1 calc R
C30 C -0.1362(8) 0.9802(4) 0.0873(3) 0.0482(17) Uani 1 1 d .
H30A H -0.1803 1.0344 0.1105 0.072 Uiso 1 1 calc R
H30B H -0.2120 0.9646 0.0439 0.072 Uiso 1 1 calc R
H30C H -0.0223 0.9936 0.0737 0.072 Uiso 1 1 calc R
C12 C 0.5031(7) 0.7085(4) 0.0971(3) 0.0354(14) Uani 1 1 d .
H12A H 0.6226 0.7090 0.0951 0.042 Uiso 1 1 calc R
C24 C -0.2380(7) 0.4568(4) 0.0594(3) 0.0425(15) Uani 1 1 d .
H24A H -0.2572 0.4651 0.1101 0.064 Uiso 1 1 calc R
H24B H -0.1419 0.4149 0.0562 0.064 Uiso 1 1 calc R
H24C H -0.3402 0.4307 0.0327 0.064 Uiso 1 1 calc R
C22 C -0.2584(7) 0.5821(4) -0.0409(3) 0.0373(14) Uani 1 1 d .
H22A H -0.3327 0.5520 -0.0768 0.045 Uiso 1 1 calc R
C14 C 0.4844(7) 0.5926(4) 0.2010(3) 0.0464(16) Uani 1 1 d .
H14A H 0.4499 0.6124 0.2477 0.070 Uiso 1 1 calc R
H14B H 0.6088 0.5919 0.2034 0.070 Uiso 1 1 calc R
H14C H 0.4403 0.5306 0.1898 0.070 Uiso 1 1 calc R
C20 C -0.2043(7) 0.7332(4) -0.1063(3) 0.0452(16) Uani 1 1 d .
H20A H -0.2462 0.7923 -0.0898 0.068 Uiso 1 1 calc R
H20B H -0.2844 0.7091 -0.1456 0.068 Uiso 1 1 calc R
H20C H -0.0928 0.7422 -0.1238 0.068 Uiso 1 1 calc R
C34 C -0.1850(8) 0.7606(4) 0.2977(3) 0.0451(16) Uani 1 1 d .
H34A H -0.1484 0.6961 0.2980 0.068 Uiso 1 1 calc R
H34B H -0.3075 0.7635 0.3016 0.068 Uiso 1 1 calc R
H34C H -0.1238 0.7930 0.3386 0.068 Uiso 1 1 calc R
C10 C 0.4111(7) 0.8225(4) -0.0048(3) 0.0425(15) Uani 1 1 d .
H10C H 0.3665 0.8833 0.0062 0.064 Uiso 1 1 calc R
H10D H 0.3509 0.7996 -0.0500 0.064 Uiso 1 1 calc R
H10E H 0.5328 0.8275 -0.0101 0.064 Uiso 1 1 calc R
C103 C 0.0959(9) 0.5486(4) 0.3130(3) 0.0545(19) Uani 1 1 d .
H10F H 0.0048 0.5761 0.3387 0.065 Uiso 1 1 calc R
H10G H 0.1950 0.5907 0.3177 0.065 Uiso 1 1 calc R
C101 C 0.1842(8) 0.4019(4) 0.2822(3) 0.0521(18) Uani 1 1 d .
H10H H 0.1517 0.3368 0.2886 0.063 Uiso 1 1 calc R
H10I H 0.3072 0.4047 0.2765 0.063 Uiso 1 1 calc R
Li1 Li 0.0256(11) 0.6314(6) 0.1632(5) 0.032(2) Uani 1 1 d .
C102 C 0.1447(10) 0.4575(5) 0.3439(4) 0.072(2) Uani 1 1 d .
H10J H 0.2452 0.4627 0.3800 0.086 Uiso 1 1 calc R
H10K H 0.0499 0.4299 0.3672 0.086 Uiso 1 1 calc R

loop_
_atom_site_aniso_label
_atom_site_aniso_U_11
_atom_site_aniso_U_22
_atom_site_aniso_U_33
_atom_site_aniso_U_23
_atom_site_aniso_U_13
_atom_site_aniso_U_12
Si1 0.0316(9) 0.0327(9) 0.0328(9) 0.0029(7) 0.0043(7) 0.0040(7)
N5 0.029(3) 0.029(2) 0.030(3) 0.003(2) 0.003(2) 0.001(2)
O1 0.044(2) 0.031(2) 0.028(2) 0.0024(16) -0.0001(18) 0.0033(18)
N6 0.031(3) 0.029(2) 0.027(3) -0.003(2) -0.001(2) 0.002(2)
N2 0.033(3) 0.024(2) 0.035(3) 0.006(2) -0.002(2) 0.005(2)
N3 0.027(3) 0.031(2) 0.026(3) -0.001(2) 0.002(2) 0.001(2)
N1 0.027(3) 0.029(2) 0.028(3) 0.000(2) 0.003(2) 0.004(2)
N4 0.031(3) 0.029(2) 0.029(3) 0.004(2) 0.007(2) 0.004(2)
C23 0.022(3) 0.034(3) 0.035(4) -0.007(3) 0.004(3) 0.000(3)
C21 0.035(3) 0.042(4) 0.024(3) -0.004(3) 0.003(3) 0.007(3)
C33 0.028(3) 0.031(3) 0.031(3) -0.007(3) -0.002(3) -0.001(2)
C11 0.036(3) 0.031(3) 0.028(3) -0.005(2) 0.009(3) 0.001(3)
C100 0.043(4) 0.034(3) 0.040(4) 0.000(3) 0.002(3) 0.004(3)
C31 0.030(3) 0.023(3) 0.039(4) 0.001(2) 0.003(3) 0.005(2)
C13 0.027(3) 0.028(3) 0.043(4) -0.003(3) 0.000(3) 0.005(3)
C32 0.036(3) 0.031(3) 0.037(4) -0.003(3) 0.008(3) 0.003(3)
C30 0.060(4) 0.034(3) 0.054(4) 0.003(3) 0.017(3) 0.007(3)
C12 0.024(3) 0.040(3) 0.043(4) -0.003(3) 0.004(3) 0.002(3)
C24 0.034(4) 0.049(4) 0.043(4) -0.005(3) -0.002(3) -0.011(3)
C22 0.034(3) 0.053(4) 0.024(3) -0.012(3) -0.004(3) 0.004(3)
C14 0.037(4) 0.047(4) 0.055(4) 0.006(3) 0.002(3) 0.006(3)
C20 0.043(4) 0.062(4) 0.029(3) 0.001(3) -0.005(3) 0.008(3)
C34 0.052(4) 0.047(4) 0.038(4) 0.003(3) 0.012(3) 0.010(3)
C10 0.041(4) 0.052(4) 0.037(4) -0.003(3) 0.018(3) 0.000(3)
C103 0.091(6) 0.042(4) 0.028(4) -0.002(3) -0.005(3) 0.006(4)
C101 0.061(5) 0.045(4) 0.047(4) 0.003(3) -0.012(3) 0.005(3)
Li1 0.028(5) 0.031(5) 0.035(6) -0.001(4) -0.003(4) 0.004(4)
C102 0.093(6) 0.076(5) 0.043(5) 0.008(4) -0.004(4) 0.034(5)

loop_
_atom_type_symbol
_atom_type_description
_atom_type_scat_dispersion_real
_atom_type_scat_dispersion_imag
_atom_type_scat_source
C C 0.0033 0.0016 'International Tables Vol C Tables 4.2.6.8 and 6.1.1.4'
H H 0.0000 0.0000 'International Tables Vol C Tables 4.2.6.8 and 6.1.1.4'
Li Li -0.0003 0.0001 'International Tables Vol C Tables 4.2.6.8 and 6.1.1.4'
O O 0.0106 0.0060 'International Tables Vol C Tables 4.2.6.8 and 6.1.1.4'
Si Si 0.0817 0.0704 'International Tables Vol C Tables 4.2.6.8 and 6.1.1.4'
N N 0.0061 0.0033 'International Tables Vol C Tables 4.2.6.8 and 6.1.1.4'

loop_
_geom_angle_atom_site_label_1
_geom_angle_atom_site_label_2
_geom_angle_atom_site_label_3
_geom_angle
N3 Si1 N1 98.25(19)
N3 Si1 N5 96.92(19)
N1 Si1 N5 98.2(2)
C31 N5 N6 109.2(4)
C31 N5 Si1 124.6(4)
N6 N5 Si1 126.1(3)
C103 O1 C100 108.6(4)
C103 O1 Li1 125.2(4)
C100 O1 Li1 117.6(4)
C33 N6 N5 106.2(4)
C33 N6 Li1 141.0(5)
N5 N6 Li1 112.8(4)
C13 N2 N1 105.9(4)
C13 N2 Li1 141.0(4)
N1 N2 Li1 112.9(4)
C21 N3 N4 109.4(4)
C21 N3 Si1 124.4(4)
N4 N3 Si1 126.2(3)
C11 N1 N2 109.4(4)
C11 N1 Si1 124.3(4)
N2 N1 Si1 126.3(3)
C23 N4 N3 105.4(4)
C23 N4 Li1 141.9(4)
N3 N4 Li1 112.4(4)
N4 C23 C22 111.0(5)
N4 C23 C24 121.3(5)
C22 C23 C24 127.8(5)
C22 C21 N3 108.2(5)
C22 C21 C20 129.3(5)
N3 C21 C20 122.5(5)
N6 C33 C32 110.4(5)
N6 C33 C34 120.6(5)
C32 C33 C34 129.0(5)
C12 C11 N1 107.6(5)
C12 C11 C10 128.8(5)
N1 C11 C10 123.6(5)
O1 C100 C101 106.8(4)
O1 C100 H10A 110.4
C101 C100 H10A 110.4
O1 C100 H10B 110.4
C101 C100 H10B 110.4
H10A C100 H10B 108.6
C32 C31 N5 107.9(4)
C32 C31 C30 129.4(5)
N5 C31 C30 122.7(5)
N2 C13 C12 110.8(5)
N2 C13 C14 121.1(5)
C12 C13 C14 128.1(5)
C31 C32 C33 106.4(5)
C31 C32 H32A 126.8
C33 C32 H32A 126.8
C31 C30 H30A 109.5
C31 C30 H30B 109.5
H30A C30 H30B 109.5
C31 C30 H30C 109.5
H30A C30 H30C 109.5
H30B C30 H30C 109.5
C11 C12 C13 106.4(5)
C11 C12 H12A 126.8
C13 C12 H12A 126.8
C23 C24 H24A 109.5
C23 C24 H24B 109.5
H24A C24 H24B 109.5
C23 C24 H24C 109.5
H24A C24 H24C 109.5
H24B C24 H24C 109.5
C21 C22 C23 106.1(5)
C21 C22 H22A 127.0
C23 C22 H22A 127.0
C13 C14 H14A 109.5
C13 C14 H14B 109.5
H14A C14 H14B 109.5
C13 C14 H14C 109.5
H14A C14 H14C 109.5
H14B C14 H14C 109.5
C21 C20 H20A 109.5
C21 C20 H20B 109.5
H20A C20 H20B 109.5
C21 C20 H20C 109.5
H20A C20 H20C 109.5
H20B C20 H20C 109.5
C33 C34 H34A 109.5
C33 C34 H34B 109.5
H34A C34 H34B 109.5
C33 C34 H34C 109.5
H34A C34 H34C 109.5
H34B C34 H34C 109.5
C11 C10 H10C 109.5
C11 C10 H10D 109.5
H10C C10 H10D 109.5
C11 C10 H10E 109.5
H10C C10 H10E 109.5
H10D C10 H10E 109.5
O1 C103 C102 107.4(5)
O1 C103 H10F 110.2
C102 C103 H10F 110.2
O1 C103 H10G 110.2
C102 C103 H10G 110.2
H10F C103 H10G 108.5
C102 C101 C100 105.2(5)
C102 C101 H10H 110.7
C100 C101 H10H 110.7
C102 C101 H10I 110.7
C100 C101 H10I 110.7
H10H C101 H10I 108.8
O1 Li1 N2 116.5(4)
O1 Li1 N4 120.7(4)
N2 Li1 N4 98.5(4)
O1 Li1 N6 121.3(5)
N2 Li1 N6 97.0(4)
N4 Li1 N6 97.8(4)
C101 C102 C103 104.9(5)
C101 C102 H10J 110.8
C103 C102 H10J 110.8
C101 C102 H10K 110.8
C103 C102 H10K 110.8
H10J C102 H10K 108.8

loop_
_geom_bond_atom_site_label_1
_geom_bond_atom_site_label_2
_geom_bond_distance
Si1 N3 1.833(4)
Si1 N1 1.837(4)
Si1 N5 1.845(4)
N5 C31 1.368(6)
N5 N6 1.383(5)
O1 C103 1.430(6)
O1 C100 1.441(6)
O1 Li1 1.977(9)
N6 C33 1.330(6)
N6 Li1 2.030(9)
N2 C13 1.324(6)
N2 N1 1.379(5)
N2 Li1 2.020(10)
N3 C21 1.361(6)
N3 N4 1.396(5)
N1 C11 1.359(6)
N4 C23 1.323(6)
N4 Li1 2.028(10)
C23 C22 1.401(7)
C23 C24 1.494(7)
C21 C22 1.350(7)
C21 C20 1.490(7)
C33 C32 1.396(7)
C33 C34 1.491(7)
C11 C12 1.356(7)
C11 C10 1.491(7)
C100 C101 1.494(7)
C100 H10A 0.9900
C100 H10B 0.9900
C31 C32 1.355(7)
C31 C30 1.494(7)
C13 C12 1.381(7)
C13 C14 1.489(7)
C32 H32A 0.9500
C30 H30A 0.9800
C30 H30B 0.9800
C30 H30C 0.9800
C12 H12A 0.9500
C24 H24A 0.9800
C24 H24B 0.9800
C24 H24C 0.9800
C22 H22A 0.9500
C14 H14A 0.9800
C14 H14B 0.9800
C14 H14C 0.9800
C20 H20A 0.9800
C20 H20B 0.9800
C20 H20C 0.9800
C34 H34A 0.9800
C34 H34B 0.9800
C34 H34C 0.9800
C10 H10C 0.9800
C10 H10D 0.9800
C10 H10E 0.9800
C103 C102 1.478(8)
C103 H10F 0.9900
C103 H10G 0.9900
C101 C102 1.464(9)
C101 H10H 0.9900
C101 H10I 0.9900
C102 H10J 0.9900
C102 H10K 0.9900

loop_
_geom_torsion_atom_site_label_1
_geom_torsion_atom_site_label_2
_geom_torsion_atom_site_label_3
_geom_torsion_atom_site_label_4
_geom_torsion
N3 Si1 N5 C31 -127.9(4)
N1 Si1 N5 C31 132.7(4)
N3 Si1 N5 N6 49.3(4)
N1 Si1 N5 N6 -50.1(4)
C31 N5 N6 C33 0.1(5)
Si1 N5 N6 C33 -177.5(4)
C31 N5 N6 Li1 179.4(4)
Si1 N5 N6 Li1 1.8(5)
N1 Si1 N3 C21 -133.7(4)
N5 Si1 N3 C21 126.9(4)
N1 Si1 N3 N4 45.6(4)
N5 Si1 N3 N4 -53.8(4)
C13 N2 N1 C11 0.6(5)
Li1 N2 N1 C11 -175.5(4)
C13 N2 N1 Si1 -177.8(3)
Li1 N2 N1 Si1 6.1(5)
N3 Si1 N1 C11 128.7(4)
N5 Si1 N1 C11 -133.1(4)
N3 Si1 N1 N2 -53.2(4)
N5 Si1 N1 N2 45.1(4)
C21 N3 N4 C23 0.3(5)
Si1 N3 N4 C23 -179.1(3)
C21 N3 N4 Li1 -175.5(4)
Si1 N3 N4 Li1 5.1(5)
N3 N4 C23 C22 -0.7(6)
Li1 N4 C23 C22 173.0(6)
N3 N4 C23 C24 179.8(5)
Li1 N4 C23 C24 -6.5(10)
N4 N3 C21 C22 0.3(6)
Si1 N3 C21 C22 179.6(4)
N4 N3 C21 C20 -178.9(5)
Si1 N3 C21 C20 0.4(7)
N5 N6 C33 C32 -0.7(6)
Li1 N6 C33 C32 -179.7(6)
N5 N6 C33 C34 178.9(5)
Li1 N6 C33 C34 -0.1(9)
N2 N1 C11 C12 -0.9(6)
Si1 N1 C11 C12 177.6(3)
N2 N1 C11 C10 179.2(5)
Si1 N1 C11 C10 -2.4(7)
C103 O1 C100 C101 -4.3(6)
Li1 O1 C100 C101 145.3(5)
N6 N5 C31 C32 0.6(6)
Si1 N5 C31 C32 178.2(4)
N6 N5 C31 C30 -178.8(5)
Si1 N5 C31 C30 -1.2(7)
N1 N2 C13 C12 -0.1(6)
Li1 N2 C13 C12 174.2(6)
N1 N2 C13 C14 179.5(5)
Li1 N2 C13 C14 -6.2(10)
N5 C31 C32 C33 -1.0(6)
C30 C31 C32 C33 178.4(6)
N6 C33 C32 C31 1.1(6)
C34 C33 C32 C31 -178.5(5)
N1 C11 C12 C13 0.8(6)
C10 C11 C12 C13 -179.3(5)
N2 C13 C12 C11 -0.4(6)
C14 C13 C12 C11 180.0(5)
N3 C21 C22 C23 -0.7(6)
C20 C21 C22 C23 178.5(5)
N4 C23 C22 C21 0.9(6)
C24 C23 C22 C21 -179.7(5)
C100 O1 C103 C102 -12.4(7)
Li1 O1 C103 C102 -159.1(5)
O1 C100 C101 C102 19.4(7)
C103 O1 Li1 N2 72.0(7)
C100 O1 Li1 N2 -72.0(6)
C103 O1 Li1 N4 -168.8(5)
C100 O1 Li1 N4 47.2(7)
C103 O1 Li1 N6 -45.6(8)
C100 O1 Li1 N6 170.4(4)
C13 N2 Li1 O1 2.4(9)
N1 N2 Li1 O1 176.4(4)
C13 N2 Li1 N4 -128.3(6)
N1 N2 Li1 N4 45.7(5)
C13 N2 Li1 N6 132.7(6)
N1 N2 Li1 N6 -53.3(5)
C23 N4 Li1 O1 7.4(10)
N3 N4 Li1 O1 -179.2(4)
C23 N4 Li1 N2 135.2(6)
N3 N4 Li1 N2 -51.4(5)
C23 N4 Li1 N6 -126.4(6)
N3 N4 Li1 N6 47.0(5)
C33 N6 Li1 O1 -5.1(9)
N5 N6 Li1 O1 176.0(4)
C33 N6 Li1 N2 -132.0(6)
N5 N6 Li1 N2 49.0(5)
C33 N6 Li1 N4 128.4(6)
N5 N6 Li1 N4 -50.6(5)
C100 C101 C102 C103 -26.5(8)
O1 C103 C102 C101 24.4(8)
